data_1568062
loop_
_publ_author_name
'Schuh, Tristan'
'Kataeva, Olga'
'Kn&#xf6;lker, Hans-Joachim'

_publ_section_title
;
 &#x3bc;-Oxo-bis[(octacosafluoro-<i>meso</i>-tetraphenylporphyrinato)iron(iii)]
 - synthesis, crystal structure, and catalytic activity in oxidation
 reactions.
;
_journal_issue 2
_journal_name_full 'Chemical science'
_journal_page_first 257
_journal_page_last 265
_journal_paper_doi 10.1039/d2sc06083c
_journal_volume 14
_journal_year 2023
_chemical_formula_moiety '(C88 F56 Fe2 N8 O) , 2(H2 O)'
_chemical_formula_sum 'C88 H4 F56 Fe2 N8 O3'
_chemical_formula_weight 2396.69
_chemical_melting_point_gt 573
_chemical_name_systematic \m-Oxo-bis[(octacosafluoro-meso-tetraphenylporphyrinato)iron(III)]
_space_group_crystal_system tetragonal
_space_group_IT_number 130
_space_group_name_Hall '-P 4a 2ac'
_space_group_name_H-M_alt 'P 4/n c c :2'
_audit_creation_method SHELXL-2017/1
_audit_update_record
;
2022-09-27 deposited with the CCDC.	2022-12-07 downloaded from the CCDC.
;
_cell_angle_alpha 90
_cell_angle_beta 90
_cell_angle_gamma 90
_cell_formula_units_Z 8
_cell_length_a 29.489(7)
_cell_length_b 29.489
_cell_length_c 20.678(5)
_cell_measurement_reflns_used 9787
_cell_measurement_temperature 150(2)
_cell_measurement_theta_max 27.30
_cell_measurement_theta_min 2.20
_cell_volume 17982(6)
_computing_cell_refinement 'APEX3 v2018.7-2'
_computing_data_collection 'Bruker APEX2'
_computing_data_reduction 'SAINT NT v6.0 (Bruker AXS, 2003)'
_computing_molecular_graphics 'Mercury CSD 4.1.0'
_computing_publication_material 'enCIFer Version 1.7.1'
_computing_structure_refinement 'SHELXL-2017/1 (Sheldrick, 2017)'
_computing_structure_solution 'SHELXS-97 (Sheldrick, 2008)'
_diffrn_ambient_temperature 150(2)
_diffrn_measured_fraction_theta_full 0.999
_diffrn_measured_fraction_theta_max 0.999
_diffrn_measurement_device_type 'Bruker AXS D8Venture'
_diffrn_measurement_method 'omega and phi scans'
_diffrn_radiation_type MoK\a
_diffrn_radiation_wavelength 0.71073
_diffrn_reflns_av_R_equivalents 0.0590
_diffrn_reflns_av_unetI/netI 0.0258
_diffrn_reflns_Laue_measured_fraction_full 0.999
_diffrn_reflns_Laue_measured_fraction_max 0.999
_diffrn_reflns_limit_h_max 37
_diffrn_reflns_limit_h_min -36
_diffrn_reflns_limit_k_max 33
_diffrn_reflns_limit_k_min -37
_diffrn_reflns_limit_l_max 25
_diffrn_reflns_limit_l_min -25
_diffrn_reflns_number 116202
_diffrn_reflns_point_group_measured_fraction_full 0.999
_diffrn_reflns_point_group_measured_fraction_max 0.999
_diffrn_reflns_theta_full 25.242
_diffrn_reflns_theta_max 26.500
_diffrn_reflns_theta_min 2.087
_diffrn_source 'microfocus X-ray tube'
_exptl_absorpt_coefficient_mu 0.495
_exptl_absorpt_correction_type multi-scan
_exptl_absorpt_process_details 'SADABS-2016/2 - Bruker AXS area detector scaling and absorption correction'
_exptl_crystal_colour black
_exptl_crystal_density_diffrn 1.771
_exptl_crystal_description block
_exptl_crystal_F_000 9344
_exptl_crystal_size_max 0.291
_exptl_crystal_size_mid 0.274
_exptl_crystal_size_min 0.255
_exptl_transmission_factor_max 0.4915
_exptl_transmission_factor_min 0.4291
_refine_diff_density_max 0.835
_refine_diff_density_min -0.453
_refine_diff_density_rms 0.090
_refine_ls_extinction_method none
_refine_ls_goodness_of_fit_ref 1.076
_refine_ls_hydrogen_treatment undef
_refine_ls_matrix_type full
_refine_ls_number_parameters 716
_refine_ls_number_reflns 9318
_refine_ls_number_restraints 0
_refine_ls_restrained_S_all 1.076
_refine_ls_R_factor_all 0.0656
_refine_ls_R_factor_gt 0.0461
_refine_ls_shift/su_max 0.002
_refine_ls_shift/su_mean 0.000
_refine_ls_structure_factor_coef Fsqd
_refine_ls_weighting_details 'w=1/[\s^2^(Fo^2^)+(0.0819P)^2^+17.2882P] where P=(Fo^2^+2Fc^2^)/3'
_refine_ls_weighting_scheme calc
_refine_ls_wR_factor_gt 0.1364
_refine_ls_wR_factor_ref 0.1568
_reflns_Friedel_coverage 0.000
_reflns_number_gt 7053
_reflns_number_total 9318
_reflns_threshold_expression 'I > 2\s(I)'
_cod_data_source_file d2sc06083c2.cif
_cod_data_source_block kno-ts161
_cod_depositor_comments
;
The following automatic conversions were performed:

data name '_chemical_melting_point' was changed to
'_chemical_melting_point_gt' since the value was specified as 'more
than' ('>') a certain temperature. The value '> 573 K' was changed to
'573' -- it should be numeric and without a unit designator.

Automatic conversion script
Id: cif_fix_values 7556 2019-12-06 15:28:31Z antanas 

 Adding full bibliography for 1568061--1568062.cif.
;
_cod_original_cell_volume 17982(10)
_cod_original_sg_symbol_H-M 'P 4/n c c'
_cod_database_code 1568062
_shelx_shelxl_version_number 2017/1
_shelx_space_group_comment
;
The symmetry employed for this shelxl refinement is uniquely defined
by the following loop, which should always be used as a source of
symmetry information in preference to the above space-group names.
They are only intended as comments.
;
_shelx_estimated_absorpt_t_min 0.869
_shelx_estimated_absorpt_t_max 0.884

loop_
_space_group_symop_operation_xyz
'x, y, z'
'-x+1/2, -y+1/2, z'
'-y+1/2, x, z'
'y, -x+1/2, z'
'-x, y+1/2, -z+1/2'
'x+1/2, -y, -z+1/2'
'y+1/2, x+1/2, -z+1/2'
'-y, -x, -z+1/2'
'-x, -y, -z'
'x-1/2, y-1/2, -z'
'y-1/2, -x, -z'
'-y, x-1/2, -z'
'x, -y-1/2, z-1/2'
'-x-1/2, y, z-1/2'
'-y-1/2, -x-1/2, z-1/2'
'y, x, z-1/2'

loop_
_atom_site_label
_atom_site_type_symbol
_atom_site_fract_x
_atom_site_fract_y
_atom_site_fract_z
_atom_site_U_iso_or_equiv
_atom_site_adp_type
_atom_site_occupancy
_atom_site_site_symmetry_order
_atom_site_calc_flag
_atom_site_refinement_flags_posn
_atom_site_refinement_flags_adp
_atom_site_refinement_flags_occupancy
_atom_site_disorder_assembly
_atom_site_disorder_group
Fe1 Fe 0.45803(2) 0.52000(2) 0.33325(2) 0.02780(12) Uani 1 1 d . . . . .
O1 O 0.46963(6) 0.53037(6) 0.250000 0.0310(6) Uani 1 2 d S T P . .
N1 N 0.51725(8) 0.53914(8) 0.38285(12) 0.0322(5) Uani 1 1 d . . . . .
N2 N 0.43023(8) 0.58094(8) 0.36709(11) 0.0306(5) Uani 1 1 d . . . . .
N3 N 0.39143(8) 0.49393(8) 0.33710(11) 0.0314(5) Uani 1 1 d . . . . .
N4 N 0.47923(8) 0.45290(8) 0.34794(12) 0.0310(5) Uani 1 1 d . . . . .
C1 C 0.55504(10) 0.51217(10) 0.39333(15) 0.0356(6) Uani 1 1 d . . . . .
C2 C 0.55916(10) 0.46648(10) 0.37850(14) 0.0335(6) Uani 1 1 d . . . . .
C3 C 0.52364(10) 0.43934(10) 0.35603(14) 0.0324(6) Uani 1 1 d . . . . .
C4 C 0.45481(10) 0.41469(10) 0.33134(13) 0.0326(6) Uani 1 1 d . . . . .
C5 C 0.40812(10) 0.41266(10) 0.32155(14) 0.0344(6) Uani 1 1 d . . . . .
C6 C 0.37896(10) 0.44958(10) 0.32593(15) 0.0340(6) Uani 1 1 d . . . . .
C7 C 0.35191(10) 0.51921(10) 0.33774(14) 0.0329(6) Uani 1 1 d . . . . .
C8 C 0.34870(10) 0.56576(10) 0.34877(14) 0.0326(6) Uani 1 1 d . . . . .
C9 C 0.38541(10) 0.59403(10) 0.36233(13) 0.0313(6) Uani 1 1 d . . . . .
C10 C 0.45450(10) 0.61863(10) 0.38522(14) 0.0327(6) Uani 1 1 d . . . . .
C11 C 0.50034(10) 0.62016(10) 0.40159(14) 0.0344(6) Uani 1 1 d . . . . .
C12 C 0.52856(10) 0.58239(10) 0.40300(14) 0.0350(6) Uani 1 1 d . . . . .
C13 C 0.57434(11) 0.58192(11) 0.42706(17) 0.0436(7) Uani 1 1 d . . . . .
C14 C 0.59006(11) 0.53961(11) 0.42159(18) 0.0453(8) Uani 1 1 d . . . . .
C15 C 0.52661(10) 0.39178(10) 0.34160(14) 0.0352(6) Uani 1 1 d . . . . .
C16 C 0.48532(10) 0.37672(10) 0.32745(14) 0.0340(6) Uani 1 1 d . . . . .
C17 C 0.33036(10) 0.44759(11) 0.31954(16) 0.0390(7) Uani 1 1 d . . . . .
C18 C 0.31418(10) 0.48956(11) 0.32599(15) 0.0370(7) Uani 1 1 d . . . . .
C19 C 0.38237(10) 0.64169(10) 0.37662(14) 0.0351(6) Uani 1 1 d . . . . .
C20 C 0.42409(10) 0.65656(10) 0.38994(15) 0.0353(6) Uani 1 1 d . . . . .
C21 C 0.60457(10) 0.44473(10) 0.38849(14) 0.0336(6) Uani 1 1 d . . . . .
C22 C 0.64101(11) 0.45324(11) 0.34788(15) 0.0393(7) Uani 1 1 d . . . . .
C23 C 0.68268(11) 0.43340(12) 0.35610(16) 0.0413(7) Uani 1 1 d . . . . .
C24 C 0.68904(10) 0.40362(11) 0.40659(16) 0.0391(7) Uani 1 1 d . . . . .
C25 C 0.65406(10) 0.39492(10) 0.44873(14) 0.0359(6) Uani 1 1 d . . . . .
C26 C 0.61255(10) 0.41523(10) 0.43956(14) 0.0337(6) Uani 1 1 d . . . . .
C27 C 0.38759(10) 0.36732(10) 0.30555(17) 0.0396(7) Uani 1 1 d . . . . .
C28 C 0.37768(13) 0.35593(12) 0.2422(2) 0.0532(9) Uani 1 1 d . . . . .
C29 C 0.35800(14) 0.31539(15) 0.2262(2) 0.0670(12) Uani 1 1 d . . . . .
C30 C 0.34904(13) 0.28495(13) 0.2731(3) 0.0687(13) Uani 1 1 d . . . . .
C31 C 0.35892(15) 0.29419(13) 0.3360(3) 0.0672(12) Uani 1 1 d . . . . .
C32 C 0.37790(13) 0.33581(12) 0.3523(2) 0.0530(9) Uani 1 1 d . . . . .
F28 F 0.38587(11) 0.38607(10) 0.19503(11) 0.0855(8) Uani 1 1 d . . . . .
F29 F 0.34736(12) 0.30620(12) 0.16441(16) 0.1078(11) Uani 1 1 d . . . . .
F30 F 0.32965(9) 0.24449(8) 0.2581(2) 0.1061(12) Uani 1 1 d . . . . .
F31 F 0.35028(12) 0.26374(10) 0.3824(2) 0.1130(12) Uani 1 1 d . . . . .
F32 F 0.38724(10) 0.34503(9) 0.41380(12) 0.0801(8) Uani 1 1 d . . . . .
C33 C 0.30244(10) 0.58642(10) 0.34749(14) 0.0328(6) Uani 1 1 d . . . . .
C34 C 0.27249(10) 0.58235(10) 0.39870(14) 0.0359(6) Uani 1 1 d . . . . .
C35 C 0.22984(10) 0.60196(11) 0.39776(16) 0.0398(7) Uani 1 1 d . . . . .
C36 C 0.21655(10) 0.62649(11) 0.34443(17) 0.0423(7) Uani 1 1 d . . . . .
C37 C 0.24512(11) 0.63070(11) 0.29193(16) 0.0430(7) Uani 1 1 d . . . . .
C38 C 0.28737(11) 0.61049(11) 0.29416(15) 0.0387(7) Uani 1 1 d . . . . .
C39 C 0.51950(10) 0.66495(10) 0.42285(15) 0.0357(6) Uani 1 1 d . . . . .
C40 C 0.52314(12) 0.67663(11) 0.48745(16) 0.0446(8) Uani 1 1 d . . . . .
C41 C 0.53936(14) 0.71778(13) 0.50727(19) 0.0549(9) Uani 1 1 d . . . . .
C42 C 0.55243(14) 0.74929(12) 0.4621(2) 0.0606(10) Uani 1 1 d . . . . .
C43 C 0.54844(15) 0.73944(13) 0.3976(2) 0.0628(11) Uani 1 1 d . . . . .
C44 C 0.53254(13) 0.69761(12) 0.37876(17) 0.0478(8) Uani 1 1 d . . . . .
F13 F 0.59716(7) 0.61733(7) 0.45093(12) 0.0614(6) Uani 1 1 d . . . . .
F14 F 0.63109(7) 0.52539(7) 0.44056(13) 0.0673(7) Uani 1 1 d . . . . .
F15 F 0.56420(6) 0.36651(6) 0.34214(10) 0.0473(5) Uani 1 1 d . . . . .
F16 F 0.47432(6) 0.33413(6) 0.31287(10) 0.0432(4) Uani 1 1 d . . . . .
F17 F 0.30574(6) 0.41057(6) 0.30821(11) 0.0512(5) Uani 1 1 d . . . . .
F18 F 0.27084(6) 0.50146(7) 0.32046(10) 0.0477(5) Uani 1 1 d . . . . .
F19 F 0.34473(6) 0.66659(6) 0.37723(9) 0.0406(4) Uani 1 1 d . . . . .
F20 F 0.43523(7) 0.69852(6) 0.40703(10) 0.0487(5) Uani 1 1 d . . . . .
F22 F 0.63567(7) 0.48278(8) 0.29906(10) 0.0589(6) Uani 1 1 d . . . . .
F23 F 0.71685(7) 0.44254(8) 0.31507(11) 0.0600(6) Uani 1 1 d . . . . .
F24 F 0.72871(6) 0.38252(7) 0.41466(11) 0.0535(5) Uani 1 1 d . . . . .
F25 F 0.66064(6) 0.36612(6) 0.49804(10) 0.0472(5) Uani 1 1 d . . . . .
F26 F 0.57884(6) 0.40557(7) 0.48084(9) 0.0462(5) Uani 1 1 d . . . . .
F34 F 0.28451(6) 0.55784(7) 0.45084(9) 0.0460(4) Uani 1 1 d . . . . .
F35 F 0.20153(7) 0.59710(8) 0.44791(10) 0.0576(5) Uani 1 1 d . . . . .
F36 F 0.17589(6) 0.64650(7) 0.34308(12) 0.0562(6) Uani 1 1 d . . . . .
F37 F 0.23182(7) 0.65410(8) 0.23979(11) 0.0626(6) Uani 1 1 d . . . . .
F38 F 0.31457(7) 0.61499(8) 0.24304(10) 0.0580(6) Uani 1 1 d . . . . .
F40 F 0.51121(10) 0.64632(8) 0.53228(10) 0.0704(7) Uani 1 1 d . . . . .
F41 F 0.54245(11) 0.72760(9) 0.57042(12) 0.0874(9) Uani 1 1 d . . . . .
F42 F 0.56841(11) 0.78971(8) 0.48161(16) 0.0918(10) Uani 1 1 d . . . . .
F43 F 0.55929(13) 0.77088(10) 0.35334(16) 0.1085(12) Uani 1 1 d . . . . .
F44 F 0.52802(10) 0.68901(9) 0.31555(11) 0.0782(8) Uani 1 1 d . . . . .
O1W O 0.250000 0.750000 0.000000 0.159(8) Uiso 0.5 4 d S . P . .
O2W O 0.250000 0.750000 0.1323(9) 0.162(6) Uiso 0.5 2 d S . P . .
O3W O 0.2265(8) 0.7454(10) 0.0599(13) 0.129(9) Uiso 0.1875 1 d . . P . .
O4W O 0.250000 0.250000 0.0435(19) 0.118(11) Uiso 0.25 4 d S . P . .
O5W O 0.2757(8) 0.3236(8) 0.0464(12) 0.141(7) Uiso 0.25 1 d . . P . .
O6W O 0.2846(14) 0.2275(14) 0.035(2) 0.124(12) Uiso 0.125 1 d . . P . .

loop_
_atom_site_aniso_label
_atom_site_aniso_U_11
_atom_site_aniso_U_22
_atom_site_aniso_U_33
_atom_site_aniso_U_23
_atom_site_aniso_U_13
_atom_site_aniso_U_12
Fe1 0.0272(2) 0.0274(2) 0.0288(2) 0.00144(15) 0.00055(15) -0.00080(15)
O1 0.0316(9) 0.0316(9) 0.0299(14) 0.0018(8) 0.0018(8) 0.0007(11)
N1 0.0316(12) 0.0304(12) 0.0348(12) -0.0004(10) -0.0024(10) -0.0005(9)
N2 0.0287(12) 0.0302(12) 0.0328(12) -0.0002(10) 0.0023(10) -0.0005(9)
N3 0.0293(12) 0.0310(12) 0.0337(12) 0.0015(10) 0.0026(10) 0.0000(10)
N4 0.0300(12) 0.0292(12) 0.0336(12) 0.0015(10) -0.0011(10) -0.0012(9)
C1 0.0306(15) 0.0383(16) 0.0378(15) -0.0010(12) -0.0055(12) 0.0006(12)
C2 0.0315(15) 0.0366(16) 0.0325(14) 0.0038(12) -0.0011(12) 0.0005(12)
C3 0.0314(15) 0.0323(15) 0.0335(14) 0.0032(12) -0.0007(12) 0.0000(11)
C4 0.0354(15) 0.0312(15) 0.0312(14) 0.0033(11) 0.0011(12) -0.0016(11)
C5 0.0375(16) 0.0297(15) 0.0359(14) 0.0027(12) 0.0015(12) -0.0025(12)
C6 0.0319(15) 0.0320(15) 0.0380(15) 0.0031(12) 0.0024(12) -0.0034(11)
C7 0.0281(14) 0.0376(16) 0.0331(14) 0.0023(12) 0.0026(11) 0.0000(11)
C8 0.0315(15) 0.0348(15) 0.0314(14) 0.0025(12) 0.0026(11) 0.0032(12)
C9 0.0318(14) 0.0333(15) 0.0288(13) 0.0023(11) 0.0027(11) 0.0015(11)
C10 0.0379(16) 0.0303(15) 0.0300(14) 0.0009(11) 0.0026(12) -0.0013(12)
C11 0.0360(16) 0.0326(15) 0.0347(15) -0.0007(12) 0.0015(12) -0.0019(12)
C12 0.0343(15) 0.0347(15) 0.0359(15) -0.0010(12) -0.0002(12) -0.0013(12)
C13 0.0374(17) 0.0380(17) 0.0552(19) -0.0115(15) -0.0099(15) -0.0054(13)
C14 0.0339(17) 0.0428(18) 0.059(2) -0.0078(15) -0.0121(15) 0.0023(13)
C15 0.0346(16) 0.0329(15) 0.0381(15) 0.0011(12) -0.0019(12) 0.0067(12)
C16 0.0381(16) 0.0267(14) 0.0370(15) 0.0019(12) 0.0022(12) 0.0010(11)
C17 0.0336(16) 0.0365(16) 0.0471(17) -0.0008(13) 0.0001(13) -0.0056(12)
C18 0.0268(15) 0.0403(17) 0.0438(17) 0.0004(13) 0.0010(12) -0.0003(12)
C19 0.0346(15) 0.0349(15) 0.0356(15) 0.0033(12) 0.0037(12) 0.0054(12)
C20 0.0392(16) 0.0280(15) 0.0387(15) 0.0010(12) 0.0028(13) 0.0002(12)
C21 0.0302(15) 0.0354(15) 0.0352(14) -0.0011(12) -0.0033(12) 0.0009(12)
C22 0.0386(17) 0.0445(18) 0.0349(15) 0.0071(13) -0.0009(13) -0.0011(13)
C23 0.0325(16) 0.0491(19) 0.0423(17) 0.0032(14) 0.0040(13) -0.0031(13)
C24 0.0273(15) 0.0392(17) 0.0508(18) -0.0004(14) -0.0042(13) -0.0002(12)
C25 0.0360(16) 0.0355(16) 0.0360(15) 0.0043(12) -0.0047(12) -0.0005(12)
C26 0.0323(15) 0.0377(16) 0.0311(14) -0.0012(12) 0.0025(12) -0.0019(12)
C27 0.0336(16) 0.0291(15) 0.0560(19) 0.0004(14) -0.0002(14) -0.0010(12)
C28 0.050(2) 0.048(2) 0.062(2) -0.0092(18) -0.0056(17) -0.0031(16)
C29 0.053(2) 0.056(2) 0.092(3) -0.028(2) -0.014(2) -0.0003(18)
C30 0.042(2) 0.037(2) 0.127(4) -0.018(2) -0.015(2) -0.0006(16)
C31 0.057(2) 0.037(2) 0.107(4) 0.016(2) 0.004(2) -0.0060(17)
C32 0.052(2) 0.0388(19) 0.068(2) 0.0083(17) -0.0036(18) -0.0066(15)
F28 0.116(2) 0.090(2) 0.0503(13) 0.0003(13) -0.0121(14) -0.0302(16)
F29 0.110(2) 0.106(2) 0.107(2) -0.0510(19) -0.0341(19) -0.0127(19)
F30 0.0701(16) 0.0394(13) 0.209(4) -0.0310(18) -0.024(2) -0.0120(11)
F31 0.124(3) 0.0596(17) 0.156(3) 0.0394(19) 0.011(2) -0.0320(17)
F32 0.111(2) 0.0666(16) 0.0623(15) 0.0215(12) 0.0006(14) -0.0251(14)
C33 0.0291(14) 0.0329(15) 0.0364(15) -0.0004(12) 0.0020(12) 0.0008(11)
C34 0.0340(16) 0.0379(16) 0.0357(15) 0.0000(12) 0.0015(12) -0.0027(12)
C35 0.0299(15) 0.0431(17) 0.0465(17) -0.0029(14) 0.0109(13) -0.0018(13)
C36 0.0284(15) 0.0392(17) 0.059(2) -0.0014(15) 0.0020(14) 0.0042(12)
C37 0.0393(17) 0.0422(17) 0.0474(17) 0.0063(14) -0.0047(14) 0.0049(14)
C38 0.0362(16) 0.0425(17) 0.0375(16) 0.0040(13) 0.0060(13) 0.0023(13)
C39 0.0347(16) 0.0300(15) 0.0426(16) -0.0017(12) 0.0003(13) -0.0026(12)
C40 0.054(2) 0.0375(17) 0.0423(18) 0.0010(14) -0.0032(15) -0.0035(14)
C41 0.070(3) 0.044(2) 0.051(2) -0.0127(16) -0.0143(18) 0.0031(17)
C42 0.070(3) 0.0321(18) 0.079(3) -0.0058(18) -0.020(2) -0.0065(17)
C43 0.073(3) 0.046(2) 0.070(3) 0.0147(19) -0.004(2) -0.0188(18)
C44 0.056(2) 0.0448(19) 0.0428(18) 0.0025(15) 0.0018(15) -0.0136(16)
F13 0.0446(11) 0.0446(11) 0.0950(17) -0.0226(11) -0.0218(11) -0.0026(9)
F14 0.0423(12) 0.0535(13) 0.1061(19) -0.0217(12) -0.0333(12) 0.0091(9)
F15 0.0391(10) 0.0372(10) 0.0656(12) -0.0062(9) -0.0074(9) 0.0097(8)
F16 0.0428(10) 0.0286(9) 0.0581(11) -0.0027(8) -0.0009(9) -0.0004(7)
F17 0.0338(10) 0.0377(10) 0.0821(14) -0.0069(10) -0.0006(10) -0.0093(8)
F18 0.0268(9) 0.0464(11) 0.0699(13) -0.0073(10) -0.0009(8) -0.0005(7)
F19 0.0368(9) 0.0343(9) 0.0505(10) 0.0012(8) 0.0033(8) 0.0087(7)
F20 0.0469(11) 0.0286(9) 0.0704(13) -0.0053(9) -0.0005(9) 0.0006(8)
F22 0.0519(12) 0.0727(15) 0.0522(12) 0.0290(11) 0.0037(10) 0.0038(10)
F23 0.0386(11) 0.0789(15) 0.0626(13) 0.0177(11) 0.0158(10) 0.0016(10)
F24 0.0296(9) 0.0552(12) 0.0757(14) 0.0109(10) -0.0015(9) 0.0044(8)
F25 0.0431(10) 0.0495(11) 0.0490(10) 0.0154(9) -0.0070(9) 0.0020(8)
F26 0.0385(10) 0.0578(12) 0.0423(10) 0.0122(9) 0.0066(8) 0.0030(8)
F34 0.0441(11) 0.0560(12) 0.0380(9) 0.0082(8) 0.0046(8) 0.0004(9)
F35 0.0429(11) 0.0725(14) 0.0574(12) 0.0027(10) 0.0218(10) 0.0048(10)
F36 0.0319(10) 0.0500(12) 0.0867(16) 0.0038(11) 0.0058(10) 0.0096(8)
F37 0.0545(12) 0.0703(14) 0.0629(13) 0.0254(11) -0.0051(10) 0.0155(10)
F38 0.0506(12) 0.0798(15) 0.0435(11) 0.0206(10) 0.0151(9) 0.0151(10)
F40 0.111(2) 0.0627(14) 0.0376(11) 0.0044(10) -0.0029(12) -0.0258(13)
F41 0.137(3) 0.0679(16) 0.0574(14) -0.0236(12) -0.0233(15) -0.0069(16)
F42 0.117(2) 0.0335(12) 0.125(2) -0.0072(14) -0.0449(19) -0.0143(13)
F43 0.159(3) 0.0694(18) 0.097(2) 0.0337(16) -0.008(2) -0.059(2)
F44 0.119(2) 0.0744(17) 0.0415(12) 0.0065(11) 0.0083(13) -0.0354(15)

loop_
_atom_type_symbol
_atom_type_description
_atom_type_scat_dispersion_real
_atom_type_scat_dispersion_imag
_atom_type_scat_source
C C 0.0033 0.0016 'International Tables Vol C Tables 4.2.6.8 and 6.1.1.4'
H H 0.0000 0.0000 'International Tables Vol C Tables 4.2.6.8 and 6.1.1.4'
F F 0.0171 0.0103 'International Tables Vol C Tables 4.2.6.8 and 6.1.1.4'
N N 0.0061 0.0033 'International Tables Vol C Tables 4.2.6.8 and 6.1.1.4'
O O 0.0106 0.0060 'International Tables Vol C Tables 4.2.6.8 and 6.1.1.4'
Fe Fe 0.3463 0.8444 'International Tables Vol C Tables 4.2.6.8 and 6.1.1.4'

loop_
_geom_angle_atom_site_label_1
_geom_angle_atom_site_label_2
_geom_angle_atom_site_label_3
_geom_angle
_geom_angle_site_symmetry_1
_geom_angle_site_symmetry_3
_geom_angle_publ_flag
O1 Fe1 N2 104.52(10) . . ?
O1 Fe1 N4 104.16(10) . . ?
N2 Fe1 N4 151.32(9) . . ?
O1 Fe1 N1 105.42(8) . . ?
N2 Fe1 N1 86.09(9) . . ?
N4 Fe1 N1 86.28(9) . . ?
O1 Fe1 N3 106.12(8) . . ?
N2 Fe1 N3 86.31(9) . . ?
N4 Fe1 N3 85.88(9) . . ?
N1 Fe1 N3 148.46(9) . . ?
Fe1 O1 Fe1 178.34(19) . 8_665 ?
C12 N1 C1 106.7(2) . . ?
C12 N1 Fe1 126.52(19) . . ?
C1 N1 Fe1 126.16(19) . . ?
C10 N2 C9 107.0(2) . . ?
C10 N2 Fe1 125.52(19) . . ?
C9 N2 Fe1 126.20(19) . . ?
C6 N3 C7 106.8(2) . . ?
C6 N3 Fe1 125.99(19) . . ?
C7 N3 Fe1 126.01(19) . . ?
C3 N4 C4 106.8(2) . . ?
C3 N4 Fe1 125.03(19) . . ?
C4 N4 Fe1 125.35(19) . . ?
N1 C1 C2 126.4(3) . . ?
N1 C1 C14 108.6(3) . . ?
C2 C1 C14 125.0(3) . . ?
C1 C2 C3 124.3(3) . . ?
C1 C2 C21 117.6(3) . . ?
C3 C2 C21 118.1(3) . . ?
N4 C3 C2 125.9(3) . . ?
N4 C3 C15 108.4(2) . . ?
C2 C3 C15 125.6(3) . . ?
N4 C4 C5 125.9(3) . . ?
N4 C4 C16 108.8(2) . . ?
C5 C4 C16 125.2(3) . . ?
C6 C5 C4 124.6(3) . . ?
C6 C5 C27 117.5(3) . . ?
C4 C5 C27 117.9(3) . . ?
N3 C6 C5 126.1(3) . . ?
N3 C6 C17 108.6(3) . . ?
C5 C6 C17 125.3(3) . . ?
N3 C7 C8 126.1(3) . . ?
N3 C7 C18 108.8(3) . . ?
C8 C7 C18 125.1(3) . . ?
C9 C8 C7 124.6(3) . . ?
C9 C8 C33 117.9(3) . . ?
C7 C8 C33 117.4(3) . . ?
N2 C9 C8 126.2(3) . . ?
N2 C9 C19 108.6(2) . . ?
C8 C9 C19 125.2(3) . . ?
N2 C10 C11 126.7(3) . . ?
N2 C10 C20 108.9(3) . . ?
C11 C10 C20 124.3(3) . . ?
C12 C11 C10 124.0(3) . . ?
C12 C11 C39 118.2(3) . . ?
C10 C11 C39 117.7(3) . . ?
N1 C12 C11 126.0(3) . . ?
N1 C12 C13 108.8(3) . . ?
C11 C12 C13 125.2(3) . . ?
C14 C13 F13 125.9(3) . . ?
C14 C13 C12 107.8(3) . . ?
F13 C13 C12 126.3(3) . . ?
C13 C14 F14 125.5(3) . . ?
C13 C14 C1 108.1(3) . . ?
F14 C14 C1 126.3(3) . . ?
C16 C15 F15 125.2(3) . . ?
C16 C15 C3 108.4(3) . . ?
F15 C15 C3 126.4(3) . . ?
C15 C16 F16 126.0(3) . . ?
C15 C16 C4 107.5(3) . . ?
F16 C16 C4 126.5(3) . . ?
F17 C17 C18 125.7(3) . . ?
F17 C17 C6 126.3(3) . . ?
C18 C17 C6 108.0(3) . . ?
F18 C18 C17 125.4(3) . . ?
F18 C18 C7 126.8(3) . . ?
C17 C18 C7 107.8(3) . . ?
F19 C19 C20 125.8(3) . . ?
F19 C19 C9 126.4(3) . . ?
C20 C19 C9 107.8(3) . . ?
F20 C20 C19 126.1(3) . . ?
F20 C20 C10 126.1(3) . . ?
C19 C20 C10 107.8(3) . . ?
C22 C21 C26 116.3(3) . . ?
C22 C21 C2 122.1(3) . . ?
C26 C21 C2 121.6(3) . . ?
F22 C22 C23 118.4(3) . . ?
F22 C22 C21 118.8(3) . . ?
C23 C22 C21 122.8(3) . . ?
F23 C23 C22 120.5(3) . . ?
F23 C23 C24 120.3(3) . . ?
C22 C23 C24 119.2(3) . . ?
F24 C24 C25 119.4(3) . . ?
F24 C24 C23 120.8(3) . . ?
C25 C24 C23 119.8(3) . . ?
F25 C25 C24 119.5(3) . . ?
F25 C25 C26 120.6(3) . . ?
C24 C25 C26 119.9(3) . . ?
F26 C26 C25 118.6(3) . . ?
F26 C26 C21 119.5(3) . . ?
C25 C26 C21 121.9(3) . . ?
C32 C27 C28 117.3(3) . . ?
C32 C27 C5 122.1(3) . . ?
C28 C27 C5 120.6(3) . . ?
F28 C28 C29 118.7(4) . . ?
F28 C28 C27 119.3(3) . . ?
C29 C28 C27 122.0(4) . . ?
F29 C29 C30 120.3(4) . . ?
F29 C29 C28 120.2(5) . . ?
C30 C29 C28 119.5(4) . . ?
C29 C30 F30 120.2(5) . . ?
C29 C30 C31 120.8(4) . . ?
F30 C30 C31 119.0(5) . . ?
F31 C31 C30 120.6(4) . . ?
F31 C31 C32 119.7(5) . . ?
C30 C31 C32 119.7(4) . . ?
F32 C32 C27 119.5(3) . . ?
F32 C32 C31 119.8(4) . . ?
C27 C32 C31 120.7(4) . . ?
C34 C33 C38 116.7(3) . . ?
C34 C33 C8 122.3(3) . . ?
C38 C33 C8 121.1(3) . . ?
F34 C34 C33 119.4(3) . . ?
F34 C34 C35 118.4(3) . . ?
C33 C34 C35 122.2(3) . . ?
F35 C35 C36 120.0(3) . . ?
F35 C35 C34 120.7(3) . . ?
C36 C35 C34 119.3(3) . . ?
F36 C36 C35 120.3(3) . . ?
F36 C36 C37 119.4(3) . . ?
C35 C36 C37 120.3(3) . . ?
F37 C37 C36 120.1(3) . . ?
F37 C37 C38 120.9(3) . . ?
C36 C37 C38 119.0(3) . . ?
F38 C38 C37 118.2(3) . . ?
F38 C38 C33 119.3(3) . . ?
C37 C38 C33 122.5(3) . . ?
C44 C39 C40 116.2(3) . . ?
C44 C39 C11 121.7(3) . . ?
C40 C39 C11 122.0(3) . . ?
F40 C40 C41 118.6(3) . . ?
F40 C40 C39 118.9(3) . . ?
C41 C40 C39 122.5(3) . . ?
F41 C41 C40 120.5(4) . . ?
F41 C41 C42 119.8(3) . . ?
C40 C41 C42 119.7(3) . . ?
F42 C42 C43 120.7(4) . . ?
F42 C42 C41 119.6(4) . . ?
C43 C42 C41 119.7(3) . . ?
F43 C43 C42 119.8(4) . . ?
F43 C43 C44 120.5(4) . . ?
C42 C43 C44 119.6(3) . . ?
F44 C44 C43 118.7(3) . . ?
F44 C44 C39 119.0(3) . . ?
C43 C44 C39 122.2(3) . . ?
O3W O1W O3W 59(2) . 2_565 ?
O3W O1W O3W 139.0(13) . 12_665 ?
O3W O1W O3W 139.0(13) 2_565 12_665 ?
O3W O1W O3W 139.0(13) . 11_565 ?
O3W O1W O3W 139.0(13) 2_565 11_565 ?
O3W O1W O3W 59(2) 12_665 11_565 ?
O3W O2W O3W 50.4(18) 2_565 . ?
O3W O3W O1W 60.3(10) 2_565 . ?
O3W O3W O2W 64.8(9) 2_565 . ?
O1W O3W O2W 125.1(17) . . ?
O6W O4W O6W 164(6) 4 3 ?
O6W O4W O6W 88.9(8) 4 2 ?
O6W O4W O6W 88.9(8) 3 2 ?
O6W O4W O6W 88.9(8) 4 . ?
O6W O4W O6W 88.9(8) 3 . ?
O6W O4W O6W 164(6) 2 . ?
O5W O6W O4W 146(4) 4 . ?
O5W O6W O6W 160(4) 4 4 ?
O4W O6W O6W 45.5(4) . 4 ?
O5W O6W O6W 106(4) 4 3 ?
O4W O6W O6W 45.5(4) . 3 ?
O6W O6W O6W 89.997(5) 4 3 ?

loop_
_geom_bond_atom_site_label_1
_geom_bond_atom_site_label_2
_geom_bond_distance
_geom_bond_site_symmetry_2
_geom_bond_publ_flag
Fe1 O1 1.7816(6) . ?
Fe1 N2 2.095(2) . ?
Fe1 N4 2.097(2) . ?
Fe1 N1 2.102(2) . ?
Fe1 N3 2.111(2) . ?
N1 C12 1.382(4) . ?
N1 C1 1.386(4) . ?
N2 C10 1.374(4) . ?
N2 C9 1.380(4) . ?
N3 C6 1.378(4) . ?
N3 C7 1.384(4) . ?
N4 C3 1.380(4) . ?
N4 C4 1.381(4) . ?
C1 C2 1.387(4) . ?
C1 C14 1.436(4) . ?
C2 C3 1.398(4) . ?
C2 C21 1.499(4) . ?
C3 C15 1.437(4) . ?
C4 C5 1.393(4) . ?
C4 C16 1.439(4) . ?
C5 C6 1.390(4) . ?
C5 C27 1.504(4) . ?
C6 C17 1.440(4) . ?
C7 C8 1.395(4) . ?
C7 C18 1.436(4) . ?
C8 C9 1.395(4) . ?
C8 C33 1.494(4) . ?
C9 C19 1.439(4) . ?
C10 C11 1.394(4) . ?
C10 C20 1.437(4) . ?
C11 C12 1.391(4) . ?
C11 C39 1.502(4) . ?
C12 C13 1.439(4) . ?
C13 C14 1.336(5) . ?
C13 F13 1.337(4) . ?
C14 F14 1.339(4) . ?
C15 C16 1.329(4) . ?
C15 F15 1.336(3) . ?
C16 F16 1.332(3) . ?
C17 F17 1.332(4) . ?
C17 C18 1.333(5) . ?
C18 F18 1.330(3) . ?
C19 F19 1.331(3) . ?
C19 C20 1.335(4) . ?
C20 F20 1.328(3) . ?
C21 C22 1.387(4) . ?
C21 C26 1.388(4) . ?
C22 F22 1.343(4) . ?
C22 C23 1.371(5) . ?
C23 F23 1.345(4) . ?
C23 C24 1.377(5) . ?
C24 F24 1.335(4) . ?
C24 C25 1.374(4) . ?
C25 F25 1.341(3) . ?
C25 C26 1.376(4) . ?
C26 F26 1.341(3) . ?
C27 C32 1.371(5) . ?
C27 C28 1.384(5) . ?
C28 F28 1.341(5) . ?
C28 C29 1.369(5) . ?
C29 F29 1.344(5) . ?
C29 C30 1.347(7) . ?
C30 F30 1.359(4) . ?
C30 C31 1.360(7) . ?
C31 F31 1.338(5) . ?
C31 C32 1.391(6) . ?
C32 F32 1.329(5) . ?
C33 C34 1.384(4) . ?
C33 C38 1.385(4) . ?
C34 F34 1.346(4) . ?
C34 C35 1.384(4) . ?
C35 F35 1.339(4) . ?
C35 C36 1.376(5) . ?
C36 F36 1.337(4) . ?
C36 C37 1.380(5) . ?
C37 F37 1.339(4) . ?
C37 C38 1.382(4) . ?
C38 F38 1.333(3) . ?
C39 C44 1.381(5) . ?
C39 C40 1.384(5) . ?
C40 F40 1.335(4) . ?
C40 C41 1.367(5) . ?
C41 F41 1.341(4) . ?
C41 C42 1.373(6) . ?
C42 F42 1.344(4) . ?
C42 C43 1.370(6) . ?
C43 F43 1.341(4) . ?
C43 C44 1.376(5) . ?
C44 F44 1.338(4) . ?
O1W O3W 1.42(3) . ?
O1W O3W 1.42(3) 2_565 ?
O1W O3W 1.42(3) 12_665 ?
O1W O3W 1.42(3) 11_565 ?
O2W O3W 1.65(3) 2_565 ?
O2W O3W 1.65(3) . ?
O3W O3W 1.41(5) 2_565 ?
O4W O6W 1.23(4) 4 ?
O4W O6W 1.23(4) 3 ?
O4W O6W 1.23(4) 2 ?
O4W O6W 1.23(4) . ?
O5W O6W 1.18(4) 3 ?
O6W O6W 1.72(6) 4 ?
O6W O6W 1.72(6) 3 ?

loop_
_geom_torsion_atom_site_label_1
_geom_torsion_atom_site_label_2
_geom_torsion_atom_site_label_3
_geom_torsion_atom_site_label_4
_geom_torsion
_geom_torsion_site_symmetry_1
_geom_torsion_site_symmetry_2
_geom_torsion_site_symmetry_3
_geom_torsion_site_symmetry_4
_geom_torsion_publ_flag
C12 N1 C1 C2 -178.3(3) . . . . ?
Fe1 N1 C1 C2 -6.5(5) . . . . ?
C12 N1 C1 C14 0.9(3) . . . . ?
Fe1 N1 C1 C14 172.7(2) . . . . ?
N1 C1 C2 C3 -6.5(5) . . . . ?
C14 C1 C2 C3 174.4(3) . . . . ?
N1 C1 C2 C21 174.7(3) . . . . ?
C14 C1 C2 C21 -4.4(5) . . . . ?
C4 N4 C3 C2 -174.0(3) . . . . ?
Fe1 N4 C3 C2 24.3(4) . . . . ?
C4 N4 C3 C15 2.1(3) . . . . ?
Fe1 N4 C3 C15 -159.6(2) . . . . ?
C1 C2 C3 N4 -3.1(5) . . . . ?
C21 C2 C3 N4 175.7(3) . . . . ?
C1 C2 C3 C15 -178.6(3) . . . . ?
C21 C2 C3 C15 0.2(4) . . . . ?
C3 N4 C4 C5 176.9(3) . . . . ?
Fe1 N4 C4 C5 -21.5(4) . . . . ?
C3 N4 C4 C16 -1.5(3) . . . . ?
Fe1 N4 C4 C16 160.09(19) . . . . ?
N4 C4 C5 C6 1.3(5) . . . . ?
C16 C4 C5 C6 179.5(3) . . . . ?
N4 C4 C5 C27 -178.2(3) . . . . ?
C16 C4 C5 C27 -0.1(4) . . . . ?
C7 N3 C6 C5 -179.9(3) . . . . ?
Fe1 N3 C6 C5 12.3(4) . . . . ?
C7 N3 C6 C17 0.0(3) . . . . ?
Fe1 N3 C6 C17 -167.8(2) . . . . ?
C4 C5 C6 N3 3.6(5) . . . . ?
C27 C5 C6 N3 -176.8(3) . . . . ?
C4 C5 C6 C17 -176.3(3) . . . . ?
C27 C5 C6 C17 3.2(5) . . . . ?
C6 N3 C7 C8 178.7(3) . . . . ?
Fe1 N3 C7 C8 -13.5(4) . . . . ?
C6 N3 C7 C18 -0.6(3) . . . . ?
Fe1 N3 C7 C18 167.23(19) . . . . ?
N3 C7 C8 C9 -1.4(5) . . . . ?
C18 C7 C8 C9 177.7(3) . . . . ?
N3 C7 C8 C33 -179.8(3) . . . . ?
C18 C7 C8 C33 -0.7(4) . . . . ?
C10 N2 C9 C8 -176.1(3) . . . . ?
Fe1 N2 C9 C8 16.5(4) . . . . ?
C10 N2 C9 C19 1.4(3) . . . . ?
Fe1 N2 C9 C19 -166.09(19) . . . . ?
C7 C8 C9 N2 -0.1(5) . . . . ?
C33 C8 C9 N2 178.4(3) . . . . ?
C7 C8 C9 C19 -177.1(3) . . . . ?
C33 C8 C9 C19 1.3(4) . . . . ?
C9 N2 C10 C11 173.5(3) . . . . ?
Fe1 N2 C10 C11 -18.9(4) . . . . ?
C9 N2 C10 C20 -1.8(3) . . . . ?
Fe1 N2 C10 C20 165.78(19) . . . . ?
N2 C10 C11 C12 -1.2(5) . . . . ?
C20 C10 C11 C12 173.4(3) . . . . ?
N2 C10 C11 C39 -177.4(3) . . . . ?
C20 C10 C11 C39 -2.7(4) . . . . ?
C1 N1 C12 C11 -179.5(3) . . . . ?
Fe1 N1 C12 C11 8.8(4) . . . . ?
C1 N1 C12 C13 -0.6(3) . . . . ?
Fe1 N1 C12 C13 -172.3(2) . . . . ?
C10 C11 C12 N1 6.6(5) . . . . ?
C39 C11 C12 N1 -177.3(3) . . . . ?
C10 C11 C12 C13 -172.1(3) . . . . ?
C39 C11 C12 C13 4.0(5) . . . . ?
N1 C12 C13 C14 -0.1(4) . . . . ?
C11 C12 C13 C14 178.8(3) . . . . ?
N1 C12 C13 F13 -179.8(3) . . . . ?
C11 C12 C13 F13 -0.9(6) . . . . ?
F13 C13 C14 F14 1.6(6) . . . . ?
C12 C13 C14 F14 -178.1(4) . . . . ?
F13 C13 C14 C1 -179.6(3) . . . . ?
C12 C13 C14 C1 0.6(4) . . . . ?
N1 C1 C14 C13 -1.0(4) . . . . ?
C2 C1 C14 C13 178.2(3) . . . . ?
N1 C1 C14 F14 177.7(3) . . . . ?
C2 C1 C14 F14 -3.1(6) . . . . ?
N4 C3 C15 C16 -2.0(3) . . . . ?
C2 C3 C15 C16 174.2(3) . . . . ?
N4 C3 C15 F15 178.0(3) . . . . ?
C2 C3 C15 F15 -5.8(5) . . . . ?
F15 C15 C16 F16 1.5(5) . . . . ?
C3 C15 C16 F16 -178.5(3) . . . . ?
F15 C15 C16 C4 -179.0(3) . . . . ?
C3 C15 C16 C4 1.0(3) . . . . ?
N4 C4 C16 C15 0.3(3) . . . . ?
C5 C4 C16 C15 -178.1(3) . . . . ?
N4 C4 C16 F16 179.8(3) . . . . ?
C5 C4 C16 F16 1.3(5) . . . . ?
N3 C6 C17 F17 179.7(3) . . . . ?
C5 C6 C17 F17 -0.4(5) . . . . ?
N3 C6 C17 C18 0.6(4) . . . . ?
C5 C6 C17 C18 -179.4(3) . . . . ?
F17 C17 C18 F18 -1.9(5) . . . . ?
C6 C17 C18 F18 177.2(3) . . . . ?
F17 C17 C18 C7 179.9(3) . . . . ?
C6 C17 C18 C7 -1.0(4) . . . . ?
N3 C7 C18 F18 -177.2(3) . . . . ?
C8 C7 C18 F18 3.6(5) . . . . ?
N3 C7 C18 C17 1.0(4) . . . . ?
C8 C7 C18 C17 -178.2(3) . . . . ?
N2 C9 C19 F19 -179.7(3) . . . . ?
C8 C9 C19 F19 -2.2(5) . . . . ?
N2 C9 C19 C20 -0.4(3) . . . . ?
C8 C9 C19 C20 177.1(3) . . . . ?
F19 C19 C20 F20 1.1(5) . . . . ?
C9 C19 C20 F20 -178.2(3) . . . . ?
F19 C19 C20 C10 178.6(3) . . . . ?
C9 C19 C20 C10 -0.7(3) . . . . ?
N2 C10 C20 F20 179.1(3) . . . . ?
C11 C10 C20 F20 3.7(5) . . . . ?
N2 C10 C20 C19 1.6(3) . . . . ?
C11 C10 C20 C19 -173.9(3) . . . . ?
C1 C2 C21 C22 -72.9(4) . . . . ?
C3 C2 C21 C22 108.2(3) . . . . ?
C1 C2 C21 C26 106.4(3) . . . . ?
C3 C2 C21 C26 -72.5(4) . . . . ?
C26 C21 C22 F22 -177.6(3) . . . . ?
C2 C21 C22 F22 1.7(5) . . . . ?
C26 C21 C22 C23 1.1(5) . . . . ?
C2 C21 C22 C23 -179.6(3) . . . . ?
F22 C22 C23 F23 -1.7(5) . . . . ?
C21 C22 C23 F23 179.5(3) . . . . ?
F22 C22 C23 C24 178.9(3) . . . . ?
C21 C22 C23 C24 0.1(5) . . . . ?
F23 C23 C24 F24 -1.7(5) . . . . ?
C22 C23 C24 F24 177.7(3) . . . . ?
F23 C23 C24 C25 179.2(3) . . . . ?
C22 C23 C24 C25 -1.4(5) . . . . ?
F24 C24 C25 F25 1.4(4) . . . . ?
C23 C24 C25 F25 -179.5(3) . . . . ?
F24 C24 C25 C26 -177.7(3) . . . . ?
C23 C24 C25 C26 1.4(5) . . . . ?
F25 C25 C26 F26 -0.1(4) . . . . ?
C24 C25 C26 F26 179.0(3) . . . . ?
F25 C25 C26 C21 -179.2(3) . . . . ?
C24 C25 C26 C21 -0.1(5) . . . . ?
C22 C21 C26 F26 179.8(3) . . . . ?
C2 C21 C26 F26 0.5(4) . . . . ?
C22 C21 C26 C25 -1.1(4) . . . . ?
C2 C21 C26 C25 179.5(3) . . . . ?
C6 C5 C27 C32 -98.5(4) . . . . ?
C4 C5 C27 C32 81.1(4) . . . . ?
C6 C5 C27 C28 81.4(4) . . . . ?
C4 C5 C27 C28 -99.0(4) . . . . ?
C32 C27 C28 F28 178.8(3) . . . . ?
C5 C27 C28 F28 -1.1(5) . . . . ?
C32 C27 C28 C29 1.5(5) . . . . ?
C5 C27 C28 C29 -178.4(3) . . . . ?
F28 C28 C29 F29 0.2(6) . . . . ?
C27 C28 C29 F29 177.6(4) . . . . ?
F28 C28 C29 C30 -179.2(4) . . . . ?
C27 C28 C29 C30 -1.9(6) . . . . ?
F29 C29 C30 F30 0.8(6) . . . . ?
C28 C29 C30 F30 -179.8(4) . . . . ?
F29 C29 C30 C31 -178.8(4) . . . . ?
C28 C29 C30 C31 0.6(6) . . . . ?
C29 C30 C31 F31 -179.5(4) . . . . ?
F30 C30 C31 F31 0.9(6) . . . . ?
C29 C30 C31 C32 0.9(7) . . . . ?
F30 C30 C31 C32 -178.7(4) . . . . ?
C28 C27 C32 F32 179.3(3) . . . . ?
C5 C27 C32 F32 -0.8(5) . . . . ?
C28 C27 C32 C31 0.1(5) . . . . ?
C5 C27 C32 C31 180.0(3) . . . . ?
F31 C31 C32 F32 -0.1(6) . . . . ?
C30 C31 C32 F32 179.5(4) . . . . ?
F31 C31 C32 C27 179.2(4) . . . . ?
C30 C31 C32 C27 -1.3(6) . . . . ?
C9 C8 C33 C34 -101.0(3) . . . . ?
C7 C8 C33 C34 77.5(4) . . . . ?
C9 C8 C33 C38 79.4(4) . . . . ?
C7 C8 C33 C38 -102.0(3) . . . . ?
C38 C33 C34 F34 177.4(3) . . . . ?
C8 C33 C34 F34 -2.1(4) . . . . ?
C38 C33 C34 C35 -1.2(5) . . . . ?
C8 C33 C34 C35 179.2(3) . . . . ?
F34 C34 C35 F35 0.8(5) . . . . ?
C33 C34 C35 F35 179.5(3) . . . . ?
F34 C34 C35 C36 -178.8(3) . . . . ?
C33 C34 C35 C36 -0.2(5) . . . . ?
F35 C35 C36 F36 1.7(5) . . . . ?
C34 C35 C36 F36 -178.6(3) . . . . ?
F35 C35 C36 C37 -178.4(3) . . . . ?
C34 C35 C36 C37 1.3(5) . . . . ?
F36 C36 C37 F37 -1.0(5) . . . . ?
C35 C36 C37 F37 179.1(3) . . . . ?
F36 C36 C37 C38 179.0(3) . . . . ?
C35 C36 C37 C38 -0.9(5) . . . . ?
F37 C37 C38 F38 0.1(5) . . . . ?
C36 C37 C38 F38 -179.9(3) . . . . ?
F37 C37 C38 C33 179.4(3) . . . . ?
C36 C37 C38 C33 -0.6(5) . . . . ?
C34 C33 C38 F38 -179.1(3) . . . . ?
C8 C33 C38 F38 0.4(5) . . . . ?
C34 C33 C38 C37 1.7(5) . . . . ?
C8 C33 C38 C37 -178.8(3) . . . . ?
C12 C11 C39 C44 102.1(4) . . . . ?
C10 C11 C39 C44 -81.5(4) . . . . ?
C12 C11 C39 C40 -80.9(4) . . . . ?
C10 C11 C39 C40 95.5(4) . . . . ?
C44 C39 C40 F40 -179.7(3) . . . . ?
C11 C39 C40 F40 3.2(5) . . . . ?
C44 C39 C40 C41 -1.0(5) . . . . ?
C11 C39 C40 C41 -178.1(3) . . . . ?
F40 C40 C41 F41 -1.1(6) . . . . ?
C39 C40 C41 F41 -179.8(3) . . . . ?
F40 C40 C41 C42 179.1(4) . . . . ?
C39 C40 C41 C42 0.4(6) . . . . ?
F41 C41 C42 F42 0.3(6) . . . . ?
C40 C41 C42 F42 -180.0(4) . . . . ?
F41 C41 C42 C43 -178.8(4) . . . . ?
C40 C41 C42 C43 1.0(6) . . . . ?
F42 C42 C43 F43 -2.0(7) . . . . ?
C41 C42 C43 F43 177.1(4) . . . . ?
F42 C42 C43 C44 179.2(4) . . . . ?
C41 C42 C43 C44 -1.8(7) . . . . ?
F43 C43 C44 F44 -0.2(7) . . . . ?
C42 C43 C44 F44 178.6(4) . . . . ?
F43 C43 C44 C39 -177.7(4) . . . . ?
C42 C43 C44 C39 1.2(7) . . . . ?
C40 C39 C44 F44 -177.2(3) . . . . ?
C11 C39 C44 F44 -0.1(5) . . . . ?
C40 C39 C44 C43 0.2(6) . . . . ?
C11 C39 C44 C43 177.3(4) . . . . ?
O3W O1W O3W O3W 131.0(3) 12_665 . . 2_565 ?
O3W O1W O3W O3W -131.0(3) 11_565 . . 2_565 ?
O3W O1W O3W O2W -0.004(2) 2_565 . . . ?
O3W O1W O3W O2W 131.0(3) 12_665 . . . ?
O3W O1W O3W O2W -131.0(3) 11_565 . . . ?
O3W O2W O3W O1W 0.004(3) 2_565 . . . ?
O6W O4W O6W O5W -154(6) 4 . . 4 ?
O6W O4W O6W O5W 42(10) 3 . . 4 ?
O6W O4W O6W O5W 124(8) 2 . . 4 ?
O6W O4W O6W O6W -164(6) 3 . . 4 ?
O6W O4W O6W O6W -82(3) 2 . . 4 ?
O6W O4W O6W O6W 164(6) 4 . . 3 ?
O6W O4W O6W O6W 82(3) 2 . . 3 ?
